data_7152395
loop_
_publ_author_name
'Chevallier, Floris'
'Blin, Thomas'
'Nagaradja, Elisabeth'
'Lassagne, Fr\'ed\'eric'
'Roisnel, Thierry'
'Halauko, Yury S.'
'Matulis, Vadim E.'
'Ivashkevich, Oleg A.'
'Mongin, Florence'

_publ_section_title
;
 Deproto-metallation and computed CH acidity of 2-aryl-1,2,3-triazoles.
;
_journal_issue 25
_journal_name_full 'Organic &amp; biomolecular chemistry'
_journal_page_first 4878
_journal_page_last 4885
_journal_paper_doi 10.1039/c2ob25554e
_journal_volume 10
_journal_year 2012
_chemical_absolute_configuration ad
_chemical_compound_source 'synthesis as described'
_chemical_formula_moiety 'C8 H5 Cl I N3'
_chemical_formula_sum 'C8 H5 Cl I N3'
_chemical_formula_weight 305.5
_chemical_name_systematic
;
?
;
_space_group_IT_number 33
_symmetry_cell_setting orthorhombic
_symmetry_Int_Tables_number 33
_symmetry_space_group_name_Hall 'P -2n -2ac'
_symmetry_space_group_name_H-M 'P c 21 n'
_atom_sites_solution_hydrogens geom
_atom_sites_solution_primary direct
_atom_sites_solution_secondary difmap
_audit_conform_dict_location ftp://ftp.iucr.org/pub/cif_core.dic
_audit_conform_dict_name cif_core.dic
_audit_conform_dict_version 2.3
_audit_creation_date 2011-09-20T11:46:09-00:00
_audit_creation_method 'WinGX routine CIF_UPDATE'
_cell_angle_alpha 90
_cell_angle_beta 90
_cell_angle_gamma 90
_cell_formula_units_Z 4
_cell_length_a 4.2056(5)
_cell_length_b 13.2551(18)
_cell_length_c 17.169(2)
_cell_measurement_reflns_used 7281
_cell_measurement_temperature 150(2)
_cell_measurement_theta_max 27.54
_cell_measurement_theta_min 2.37
_cell_measurement_wavelength 0.71073
_cell_volume 957.1(2)
_computing_cell_refinement 'Bruker APEX2 (Bruker, 2006)'
_computing_data_collection 'Bruker APEX2 (Bruker, 2006)'
_computing_data_reduction 'Bruker APEX2 (Bruker, 2006)'
_computing_molecular_graphics 'Ortep-3 for Windows (Farrugia, 1997)'
_computing_publication_material
;
WinGX publication routines (Farrugia, 1999),
CRYSCAL (T. Roisnel, local program)
;
_computing_structure_refinement 'SHELXL-97 (Sheldrick, 1997)'
_computing_structure_solution 'SIR97 (Altomare et al., 1999)'
_diffrn_ambient_temperature 150(2)
_diffrn_detector 'CCD plate'
_diffrn_measured_fraction_theta_full 0.997
_diffrn_measured_fraction_theta_max 0.997
_diffrn_measurement_device_type 'APEXII, Bruker-AXS'
_diffrn_measurement_method 'CCD rotation images, thin slices'
_diffrn_radiation_monochromator graphite
_diffrn_radiation_probe x-ray
_diffrn_radiation_type MoK\a
_diffrn_radiation_wavelength 0.71073
_diffrn_reflns_av_R_equivalents 0.0469
_diffrn_reflns_av_unetI/netI 0.0303
_diffrn_reflns_limit_h_max 5
_diffrn_reflns_limit_h_min -5
_diffrn_reflns_limit_k_max 17
_diffrn_reflns_limit_k_min -15
_diffrn_reflns_limit_l_max 22
_diffrn_reflns_limit_l_min -21
_diffrn_reflns_number 13299
_diffrn_reflns_theta_full 27.48
_diffrn_reflns_theta_max 27.48
_diffrn_reflns_theta_min 3.88
_exptl_absorpt_coefficient_mu 3.578
_exptl_absorpt_correction_T_max 0.651
_exptl_absorpt_correction_T_min 0.463
_exptl_absorpt_correction_type multi-scan
_exptl_absorpt_process_details
;
[Sheldrick, G.M. (2002). SADABS Bruker AXS Inc., Madison, Wisconsin, USA]
;
_exptl_crystal_colour colourless
_exptl_crystal_density_diffrn 2.12
_exptl_crystal_density_method 'not measured'
_exptl_crystal_description prism
_exptl_crystal_F_000 576
_exptl_crystal_size_max 0.38
_exptl_crystal_size_mid 0.21
_exptl_crystal_size_min 0.12
_refine_diff_density_max 0.268
_refine_diff_density_min -0.43
_refine_diff_density_rms 0.084
_refine_ls_abs_structure_details 'Flack H D (1983), Acta Cryst. A39, 876-881'
_refine_ls_abs_structure_Flack 0.00(2)
_refine_ls_extinction_method none
_refine_ls_goodness_of_fit_ref 1.056
_refine_ls_hydrogen_treatment constr
_refine_ls_matrix_type full
_refine_ls_number_parameters 118
_refine_ls_number_reflns 2164
_refine_ls_number_restraints 1
_refine_ls_restrained_S_all 1.055
_refine_ls_R_factor_all 0.0196
_refine_ls_R_factor_gt 0.0183
_refine_ls_shift/su_max 0.006
_refine_ls_shift/su_mean 0.001
_refine_ls_structure_factor_coef Fsqd
_refine_ls_weighting_details 'calc w=1/[\s^2^(Fo^2^)+(0.0088P)^2^+0.2264P] where P=(Fo^2^+2Fc^2^)/3'
_refine_ls_weighting_scheme calc
_refine_ls_wR_factor_gt 0.0418
_refine_ls_wR_factor_ref 0.0424
_reflns_number_gt 2059
_reflns_number_total 2164
_reflns_threshold_expression >2sigma(I)
_cod_data_source_file c2ob25554e.txt
_cod_data_source_block job_2e
_cod_database_code 7152395

loop_
_symmetry_equiv_pos_as_xyz
'x, y, z'
'-x, y+1/2, -z'
'-x+1/2, y, z+1/2'
'x+1/2, y+1/2, -z+1/2'

loop_
_atom_site_label
_atom_site_type_symbol
_atom_site_fract_x
_atom_site_fract_y
_atom_site_fract_z
_atom_site_U_iso_or_equiv
_atom_site_adp_type
_atom_site_occupancy
_atom_site_symmetry_multiplicity
_atom_site_calc_flag
_atom_site_refinement_flags
I1 I -0.02587(3) 0.12622(7) 0.497295(8) 0.02352(6) Uani 1 1 d .
C1 C 0.1181(6) 0.26219(17) 0.45004(13) 0.0216(5) Uani 1 1 d .
C2 C 0.0481(6) 0.3574(2) 0.47605(18) 0.0251(6) Uani 1 1 d .
H2 H -0.0845 0.3726 0.5193 0.03 Uiso 1 1 calc R
N3 N 0.1940(5) 0.42507(16) 0.43162(11) 0.0257(4) Uani 1 1 d .
N4 N 0.3465(5) 0.36787(15) 0.37967(11) 0.0207(4) Uani 1 1 d .
N5 N 0.3072(5) 0.26811(15) 0.38858(10) 0.0217(4) Uani 1 1 d .
C6 C 0.5291(5) 0.4085(2) 0.31771(17) 0.0236(6) Uani 1 1 d .
C7 C 0.5438(6) 0.5130(2) 0.30775(19) 0.0300(7) Uani 1 1 d .
H7 H 0.4398 0.5573 0.343 0.036 Uiso 1 1 calc R
C8 C 0.7146(6) 0.5501(2) 0.24486(15) 0.0377(7) Uani 1 1 d .
H8 H 0.7275 0.6209 0.2372 0.045 Uiso 1 1 calc R
C9 C 0.8655(7) 0.4870(2) 0.19344(17) 0.0356(7) Uani 1 1 d .
H9 H 0.9777 0.5134 0.1499 0.043 Uiso 1 1 calc R
C10 C 0.8507(7) 0.3847(2) 0.20626(16) 0.0306(7) Uani 1 1 d .
C11 C 0.6841(6) 0.3430(2) 0.26791(14) 0.0249(5) Uani 1 1 d .
H11 H 0.6765 0.2721 0.2757 0.03 Uiso 1 1 calc R
Cl2 Cl 1.04071(15) 0.30137(9) 0.14260(4) 0.04317(19) Uani 1 1 d .

loop_
_atom_site_aniso_label
_atom_site_aniso_U_11
_atom_site_aniso_U_22
_atom_site_aniso_U_33
_atom_site_aniso_U_23
_atom_site_aniso_U_13
_atom_site_aniso_U_12
I1 0.02363(9) 0.01792(10) 0.02903(10) 0.00220(10) 0.00295(5) -0.0015(2)
C1 0.0201(12) 0.0198(13) 0.0249(12) 0.0027(10) -0.0034(9) -0.0023(9)
C2 0.0293(15) 0.0205(14) 0.0254(13) 0.0003(11) 0.0034(11) 0.0023(11)
N3 0.0294(11) 0.0198(10) 0.0279(11) -0.0004(9) 0.0020(9) 0.0003(9)
N4 0.0230(11) 0.0192(11) 0.0199(10) 0.0010(8) -0.0020(8) -0.0010(8)
N5 0.0231(11) 0.0184(11) 0.0237(10) 0.0018(8) -0.0003(8) 0.0004(8)
C6 0.0206(14) 0.0270(16) 0.0232(14) 0.0054(11) -0.0040(10) -0.0027(10)
C7 0.0312(15) 0.0236(16) 0.0353(17) 0.0080(13) -0.0041(12) -0.0032(11)
C8 0.0354(16) 0.0333(18) 0.0444(17) 0.0150(12) -0.0075(14) -0.0087(12)
C9 0.0309(16) 0.047(2) 0.0287(15) 0.0111(12) -0.0037(12) -0.0110(13)
C10 0.0233(14) 0.048(2) 0.0204(13) 0.0002(11) -0.0043(11) -0.0053(12)
C11 0.0215(12) 0.0279(14) 0.0253(12) 0.0009(10) -0.0046(10) -0.0049(11)
Cl2 0.0380(4) 0.0633(5) 0.0282(4) -0.0097(4) 0.0060(3) -0.0093(4)

loop_
_atom_type_symbol
_atom_type_description
_atom_type_scat_dispersion_real
_atom_type_scat_dispersion_imag
_atom_type_scat_source
C C 0.0033 0.0016 'International Tables Vol C Tables 4.2.6.8 and 6.1.1.4'
H H 0 0 'International Tables Vol C Tables 4.2.6.8 and 6.1.1.4'
N N 0.0061 0.0033 'International Tables Vol C Tables 4.2.6.8 and 6.1.1.4'
Cl Cl 0.1484 0.1585 'International Tables Vol C Tables 4.2.6.8 and 6.1.1.4'
I I -0.4742 1.8119 'International Tables Vol C Tables 4.2.6.8 and 6.1.1.4'

loop_
_geom_angle_atom_site_label_1
_geom_angle_atom_site_label_2
_geom_angle_atom_site_label_3
_geom_angle
N5 C1 C2 109.5(2)
N5 C1 I1 122.72(17)
C2 C1 I1 127.73(19)
N3 C2 C1 109.6(2)
N3 C2 H2 125.2
C1 C2 H2 125.2
C2 N3 N4 102.8(2)
N3 N4 N5 115.1(2)
N3 N4 C6 123.1(2)
N5 N4 C6 121.8(2)
C1 N5 N4 102.91(18)
C11 C6 C7 121.8(3)
C11 C6 N4 118.7(2)
C7 C6 N4 119.5(3)
C8 C7 C6 118.0(3)
C8 C7 H7 121
C6 C7 H7 121
C9 C8 C7 121.6(3)
C9 C8 H8 119.2
C7 C8 H8 119.2
C8 C9 C10 118.5(3)
C8 C9 H9 120.7
C10 C9 H9 120.7
C9 C10 C11 122.6(3)
C9 C10 Cl2 120.1(2)
C11 C10 Cl2 117.2(2)
C6 C11 C10 117.4(3)
C6 C11 H11 121.3
C10 C11 H11 121.3

loop_
_geom_bond_atom_site_label_1
_geom_bond_atom_site_label_2
_geom_bond_distance
I1 C1 2.067(3)
C1 N5 1.324(3)
C1 C2 1.371(4)
C2 N3 1.328(4)
C2 H2 0.95
N3 N4 1.335(3)
N4 N5 1.341(2)
N4 C6 1.418(3)
C6 C11 1.382(4)
C6 C7 1.396(4)
C7 C8 1.387(4)
C7 H7 0.95
C8 C9 1.372(4)
C8 H8 0.95
C9 C10 1.375(4)
C9 H9 0.95
C10 C11 1.384(4)
C10 Cl2 1.747(3)
C11 H11 0.95

loop_
_geom_torsion_atom_site_label_1
_geom_torsion_atom_site_label_2
_geom_torsion_atom_site_label_3
_geom_torsion_atom_site_label_4
_geom_torsion
N5 C1 C2 N3 -0.4(3)
I1 C1 C2 N3 177.82(17)
C1 C2 N3 N4 0.4(3)
C2 N3 N4 N5 -0.2(3)
C2 N3 N4 C6 177.8(2)
C2 C1 N5 N4 0.2(3)
I1 C1 N5 N4 -178.09(16)
N3 N4 N5 C1 0.0(3)
C6 N4 N5 C1 -178.0(2)
N3 N4 C6 C11 178.6(2)
N5 N4 C6 C11 -3.5(3)
N3 N4 C6 C7 -2.5(4)
N5 N4 C6 C7 175.4(2)
C11 C6 C7 C8 1.3(4)
N4 C6 C7 C8 -177.6(2)
C6 C7 C8 C9 0.1(4)
C7 C8 C9 C10 -1.4(4)
C8 C9 C10 C11 1.4(4)
C8 C9 C10 Cl2 -179.7(2)
C7 C6 C11 C10 -1.3(4)
N4 C6 C11 C10 177.6(2)
C9 C10 C11 C6 -0.1(4)
Cl2 C10 C11 C6 -179.00(18)
